data_7106149
loop_
_publ_author_name
'James J. Crawford'
'Ben J. Fleming'
'Alan R. Kennedy'
'Jan Klett'
'Charles T. O&#x0092;Hara'
'Samantha A. Orr'

_publ_section_title
;
 Remote functionalisation via sodium alkylamidozincate intermediates:
 access to unusual fluorenone and pyridyl ketone reactivity patterns
;
_journal_name_full Chem.Commun.
_journal_page_first 3772
_journal_paper_doi 10.1039/c1cc10193e
_journal_volume 47
_journal_year 2011
_chemical_formula_sum 'C36 H60 N3 Na O Zn'
_chemical_formula_weight 639.23
_chemical_name_systematic
;
?
;
_space_group_IT_number 14
_symmetry_cell_setting monoclinic
_symmetry_space_group_name_Hall '-P 2ybc'
_symmetry_space_group_name_H-M 'P 1 21/c 1'
_atom_sites_solution_hydrogens geom
_atom_sites_solution_primary direct
_atom_sites_solution_secondary difmap
_audit_creation_method SHELXL-97
_cell_angle_alpha 90.00
_cell_angle_beta 94.903(6)
_cell_angle_gamma 90.00
_cell_formula_units_Z 8
_cell_length_a 10.2426(6)
_cell_length_b 19.6573(15)
_cell_length_c 36.846(3)
_cell_measurement_reflns_used 6857
_cell_measurement_temperature 123(2)
_cell_measurement_theta_max 30.16
_cell_measurement_theta_min 3.13
_cell_volume 7391.5(9)
_computing_cell_refinement 'Oxford Diffraction Reduction Software'
_computing_data_collection 'Oxford Diffraction Collection Software'
_computing_data_reduction 'Oxford Diffraction Reduction Software'
_computing_structure_refinement 'SHELXL-97 (Sheldrick, 1997)'
_computing_structure_solution SIR97
_diffrn_ambient_temperature 123(2)
_diffrn_measured_fraction_theta_full 0.998
_diffrn_measured_fraction_theta_max 0.998
_diffrn_measurement_device_type 'Oxford Diffraction Xcalibur E'
_diffrn_measurement_method 'omega scans'
_diffrn_radiation_monochromator graphite
_diffrn_radiation_source 'fine-focus sealed tube'
_diffrn_radiation_type MoK\a
_diffrn_radiation_wavelength 0.71073
_diffrn_reflns_av_R_equivalents 0.0842
_diffrn_reflns_av_sigmaI/netI 0.1959
_diffrn_reflns_limit_h_max 12
_diffrn_reflns_limit_h_min -11
_diffrn_reflns_limit_k_max 24
_diffrn_reflns_limit_k_min -24
_diffrn_reflns_limit_l_max 45
_diffrn_reflns_limit_l_min -45
_diffrn_reflns_number 49503
_diffrn_reflns_theta_full 26.00
_diffrn_reflns_theta_max 26.00
_diffrn_reflns_theta_min 3.14
_exptl_absorpt_coefficient_mu 0.706
_exptl_absorpt_correction_T_max 1.00000
_exptl_absorpt_correction_T_min 0.50172
_exptl_absorpt_correction_type multi-scan
_exptl_absorpt_process_details
;
CrysAlisPro, Oxford Diffraction Ltd.,
Version 1.171.33.55 (release 05-01-2010 CrysAlis171 .NET)
(compiled Jan 5 2010,16:28:46)
Empirical absorption correction using spherical harmonics,
implemented in SCALE3 ABSPACK scaling algorithm.
;
_exptl_crystal_colour blue
_exptl_crystal_density_diffrn 1.149
_exptl_crystal_density_method 'not measured'
_exptl_crystal_description sliver
_exptl_crystal_F_000 2768
_exptl_crystal_size_max 0.3
_exptl_crystal_size_mid 0.1
_exptl_crystal_size_min 0.06
_refine_diff_density_max 0.502
_refine_diff_density_min -0.620
_refine_diff_density_rms 0.055
_refine_ls_extinction_method none
_refine_ls_goodness_of_fit_ref 0.762
_refine_ls_hydrogen_treatment constr
_refine_ls_matrix_type full
_refine_ls_number_parameters 786
_refine_ls_number_reflns 14502
_refine_ls_number_restraints 49
_refine_ls_restrained_S_all 0.766
_refine_ls_R_factor_all 0.1366
_refine_ls_R_factor_gt 0.0491
_refine_ls_shift/su_max 0.001
_refine_ls_shift/su_mean 0.000
_refine_ls_structure_factor_coef Fsqd
_refine_ls_weighting_details 'calc w=1/[\s^2^(Fo^2^)+(0.0332P)^2^+0.0000P] where P=(Fo^2^+2Fc^2^)/3'
_refine_ls_weighting_scheme calc
_refine_ls_wR_factor_gt 0.0801
_refine_ls_wR_factor_ref 0.0910
_reflns_number_gt 6256
_reflns_number_total 14502
_reflns_threshold_expression I>2\s(I)
_cod_data_source_file c1cc10193e.txt
_cod_data_source_block jkcben11
_cod_original_sg_symbol_H-M P21/c
_cod_database_code 7106149

loop_
_symmetry_equiv_pos_as_xyz
'x, y, z'
'-x, y+1/2, -z+1/2'
'-x, -y, -z'
'x, -y-1/2, z-1/2'

loop_
_atom_site_label
_atom_site_type_symbol
_atom_site_fract_x
_atom_site_fract_y
_atom_site_fract_z
_atom_site_U_iso_or_equiv
_atom_site_adp_type
_atom_site_occupancy
_atom_site_symmetry_multiplicity
_atom_site_calc_flag
_atom_site_refinement_flags
_atom_site_disorder_assembly
_atom_site_disorder_group
Na1 Na 0.37492(10) 0.48163(6) 0.16583(3) 0.0308(3) Uani 1 1 d . . .
Zn1 Zn 0.12754(3) 0.565519(19) 0.182874(11) 0.02677(11) Uani 1 1 d . . .
Na2 Na 0.18538(10) 0.53256(6) 0.61941(3) 0.0330(3) Uani 1 1 d . . .
Zn2 Zn 0.42716(3) 0.44879(2) 0.599441(12) 0.04106(14) Uani 1 1 d . A .
C1 C -0.0597(3) 0.59128(17) 0.18548(10) 0.0308(9) Uani 1 1 d . . .
C11 C -0.1375(3) 0.53019(19) 0.19681(11) 0.0586(13) Uani 1 1 d . . .
H11A H -0.2292 0.5434 0.1983 0.088 Uiso 1 1 calc R . .
H11B H -0.1007 0.5140 0.2207 0.088 Uiso 1 1 calc R . .
H11C H -0.1328 0.4938 0.1788 0.088 Uiso 1 1 calc R . .
C12 C -0.1185(3) 0.61570(19) 0.14815(10) 0.0475(11) Uani 1 1 d . . .
H12A H -0.2096 0.6297 0.1499 0.071 Uiso 1 1 calc R . .
H12B H -0.1157 0.5786 0.1304 0.071 Uiso 1 1 calc R . .
H12C H -0.0678 0.6544 0.1402 0.071 Uiso 1 1 calc R . .
C13 C -0.0727(3) 0.64870(18) 0.21287(10) 0.0446(11) Uani 1 1 d . . .
H13A H -0.1652 0.6610 0.2134 0.067 Uiso 1 1 calc R . .
H13B H -0.0231 0.6884 0.2057 0.067 Uiso 1 1 calc R . .
H13C H -0.0380 0.6336 0.2371 0.067 Uiso 1 1 calc R . .
O2 O 0.15577(18) 0.47392(11) 0.16009(6) 0.0308(6) Uani 1 1 d . . .
C21 C 0.0689(3) 0.42901(17) 0.14698(9) 0.0274(8) Uani 1 1 d . . .
C22 C -0.0009(3) 0.42606(17) 0.11344(10) 0.0322(9) Uani 1 1 d . . .
C23 C -0.0163(3) 0.47305(19) 0.08332(11) 0.0440(10) Uani 1 1 d . . .
H63A H 0.0290 0.5153 0.0849 0.053 Uiso 1 1 calc R . .
C24 C -0.0940(3) 0.4582(2) 0.05281(11) 0.0481(11) Uani 1 1 d . . .
H64A H -0.1079 0.4924 0.0347 0.058 Uiso 1 1 calc R . .
C25 C -0.1603(3) 0.3895(2) 0.04605(11) 0.0470(11) Uani 1 1 d . . .
H25A H -0.2544 0.3983 0.0378 0.056 Uiso 1 1 calc R . .
C26 C -0.1573(3) 0.34825(19) 0.08090(10) 0.0405(10) Uani 1 1 d . . .
H66A H -0.2116 0.3092 0.0815 0.049 Uiso 1 1 calc R . .
C27 C -0.0810(3) 0.36500(17) 0.11076(10) 0.0302(9) Uani 1 1 d . . .
C28 C -0.0602(3) 0.33038(17) 0.14622(9) 0.0246(8) Uani 1 1 d . . .
C29 C -0.1112(3) 0.27142(17) 0.15993(10) 0.0290(9) Uani 1 1 d . . .
H69A H -0.1705 0.2440 0.1451 0.035 Uiso 1 1 calc R . .
C210 C -0.0743(3) 0.25302(18) 0.19565(11) 0.0367(10) Uani 1 1 d . . .
H61J H -0.1091 0.2129 0.2054 0.044 Uiso 1 1 calc R . .
C211 C 0.0125(3) 0.2926(2) 0.21707(10) 0.0376(10) Uani 1 1 d . . .
H61K H 0.0363 0.2795 0.2416 0.045 Uiso 1 1 calc R . .
C212 C 0.0654(3) 0.35084(18) 0.20362(10) 0.0322(9) Uani 1 1 d . . .
H61L H 0.1254 0.3776 0.2186 0.039 Uiso 1 1 calc R . .
C213 C 0.0303(3) 0.36973(17) 0.16828(10) 0.0245(8) Uani 1 1 d . . .
C20 C -0.1000(4) 0.3498(2) 0.01537(11) 0.0514(11) Uani 1 1 d . . .
C214 C 0.0490(4) 0.3421(2) 0.02542(12) 0.0817(15) Uani 1 1 d . . .
H61G H 0.0866 0.3126 0.0076 0.123 Uiso 1 1 calc R . .
H61H H 0.0641 0.3220 0.0497 0.123 Uiso 1 1 calc R . .
H61I H 0.0907 0.3870 0.0253 0.123 Uiso 1 1 calc R . .
C215 C -0.1215(4) 0.3871(2) -0.02081(11) 0.0756(14) Uani 1 1 d . . .
H61D H -0.2155 0.3891 -0.0283 0.113 Uiso 1 1 calc R . .
H61E H -0.0764 0.3628 -0.0393 0.113 Uiso 1 1 calc R . .
H61F H -0.0866 0.4334 -0.0181 0.113 Uiso 1 1 calc R . .
C216 C -0.1630(4) 0.2791(2) 0.01097(10) 0.0746(14) Uani 1 1 d . . .
H61A H -0.2585 0.2838 0.0077 0.112 Uiso 1 1 calc R . .
H61B H -0.1387 0.2518 0.0328 0.112 Uiso 1 1 calc R . .
H61C H -0.1320 0.2565 -0.0104 0.112 Uiso 1 1 calc R . .
N3 N 0.3123(2) 0.58785(13) 0.19404(7) 0.0254(7) Uani 1 1 d . . .
C31 C 0.3581(3) 0.64551(17) 0.17188(9) 0.0277(9) Uani 1 1 d . . .
C311 C 0.2762(3) 0.64427(18) 0.13548(9) 0.0395(10) Uani 1 1 d . . .
H71A H 0.2848 0.5997 0.1240 0.059 Uiso 1 1 calc R . .
H71B H 0.3071 0.6798 0.1196 0.059 Uiso 1 1 calc R . .
H71C H 0.1841 0.6525 0.1394 0.059 Uiso 1 1 calc R . .
C312 C 0.5033(3) 0.63776(17) 0.16411(9) 0.0381(10) Uani 1 1 d . . .
H71D H 0.5166 0.5930 0.1533 0.057 Uiso 1 1 calc R . .
H71E H 0.5592 0.6420 0.1869 0.057 Uiso 1 1 calc R . .
H71F H 0.5261 0.6734 0.1471 0.057 Uiso 1 1 calc R . .
C32 C 0.3398(3) 0.71442(18) 0.19007(11) 0.0452(11) Uani 1 1 d . . .
H72A H 0.3826 0.7501 0.1763 0.054 Uiso 1 1 calc R . .
H72B H 0.2451 0.7250 0.1890 0.054 Uiso 1 1 calc R . .
C33 C 0.3960(4) 0.71619(19) 0.22929(12) 0.0577(12) Uani 1 1 d . . .
H73A H 0.3778 0.7609 0.2402 0.069 Uiso 1 1 calc R . .
H73B H 0.4921 0.7099 0.2306 0.069 Uiso 1 1 calc R . .
C34 C 0.3344(3) 0.65979(19) 0.25041(10) 0.0487(11) Uani 1 1 d . . .
H74A H 0.2397 0.6693 0.2511 0.058 Uiso 1 1 calc R . .
H74B H 0.3747 0.6598 0.2758 0.058 Uiso 1 1 calc R . .
C35 C 0.3514(3) 0.58942(17) 0.23377(9) 0.0299(9) Uani 1 1 d . . .
C351 C 0.2619(3) 0.54016(18) 0.25191(9) 0.0441(10) Uani 1 1 d . . .
H75A H 0.1712 0.5562 0.2483 0.066 Uiso 1 1 calc R . .
H75B H 0.2887 0.5377 0.2781 0.066 Uiso 1 1 calc R . .
H75C H 0.2684 0.4949 0.2411 0.066 Uiso 1 1 calc R . .
C352 C 0.4930(3) 0.56406(19) 0.24361(9) 0.0466(10) Uani 1 1 d . . .
H75D H 0.5057 0.5205 0.2315 0.070 Uiso 1 1 calc R . .
H75E H 0.5078 0.5581 0.2700 0.070 Uiso 1 1 calc R . .
H75F H 0.5552 0.5975 0.2355 0.070 Uiso 1 1 calc R . .
N41 N 0.4491(3) 0.45330(15) 0.10610(7) 0.0379(8) Uani 1 1 d . . .
C411 C 0.5587(4) 0.4911(2) 0.09423(11) 0.0711(14) Uani 1 1 d . . .
H81A H 0.5850 0.4715 0.0715 0.107 Uiso 1 1 calc R . .
H81B H 0.6323 0.4888 0.1130 0.107 Uiso 1 1 calc R . .
H81C H 0.5331 0.5387 0.0901 0.107 Uiso 1 1 calc R . .
C412 C 0.3345(4) 0.4615(2) 0.07913(10) 0.0717(14) Uani 1 1 d . . .
H81D H 0.3555 0.4432 0.0556 0.108 Uiso 1 1 calc R . .
H81E H 0.3127 0.5099 0.0765 0.108 Uiso 1 1 calc R . .
H81F H 0.2595 0.4368 0.0875 0.108 Uiso 1 1 calc R . .
C42 C 0.4831(3) 0.38125(18) 0.10985(9) 0.0425(10) Uani 1 1 d . . .
H82A H 0.5251 0.3666 0.0879 0.051 Uiso 1 1 calc R . .
H82B H 0.4014 0.3546 0.1108 0.051 Uiso 1 1 calc R . .
C43 C 0.5723(3) 0.36505(18) 0.14268(10) 0.0436(10) Uani 1 1 d . . .
H83A H 0.5956 0.3162 0.1419 0.052 Uiso 1 1 calc R . .
H83B H 0.6541 0.3915 0.1416 0.052 Uiso 1 1 calc R . .
N44 N 0.5188(2) 0.37919(14) 0.17747(7) 0.0284(7) Uani 1 1 d . . .
C441 C 0.4247(3) 0.32623(19) 0.18560(10) 0.0504(11) Uani 1 1 d . . .
H84A H 0.4674 0.2816 0.1856 0.076 Uiso 1 1 calc R . .
H84B H 0.3502 0.3270 0.1670 0.076 Uiso 1 1 calc R . .
H84C H 0.3936 0.3347 0.2096 0.076 Uiso 1 1 calc R . .
C442 C 0.6251(3) 0.37982(18) 0.20630(9) 0.0412(10) Uani 1 1 d . . .
H84D H 0.6697 0.3357 0.2071 0.062 Uiso 1 1 calc R . .
H84E H 0.5895 0.3884 0.2297 0.062 Uiso 1 1 calc R . .
H84F H 0.6876 0.4158 0.2015 0.062 Uiso 1 1 calc R . .
C5 C 0.6117(6) 0.4259(3) 0.58927(15) 0.0397(13) Uiso 0.67 1 d PDU A 1
C51 C 0.7055(4) 0.4582(3) 0.61836(18) 0.0589(19) Uani 0.67 1 d PDU A 1
H51A H 0.7959 0.4490 0.6130 0.088 Uiso 0.67 1 calc PR A 1
H51B H 0.6905 0.4390 0.6422 0.088 Uiso 0.67 1 calc PR A 1
H51C H 0.6908 0.5074 0.6187 0.088 Uiso 0.67 1 calc PR A 1
C52 C 0.6266(15) 0.3477(4) 0.5912(5) 0.063(3) Uani 0.67 1 d PDU A 1
H52A H 0.5639 0.3266 0.5730 0.094 Uiso 0.67 1 calc PR A 1
H52B H 0.6093 0.3319 0.6156 0.094 Uiso 0.67 1 calc PR A 1
H52C H 0.7159 0.3351 0.5863 0.094 Uiso 0.67 1 calc PR A 1
C53 C 0.6447(5) 0.4519(4) 0.55218(17) 0.0586(19) Uani 0.67 1 d PDU A 1
H53A H 0.6388 0.5016 0.5517 0.088 Uiso 0.67 1 calc PR A 1
H53B H 0.5826 0.4328 0.5332 0.088 Uiso 0.67 1 calc PR A 1
H53C H 0.7339 0.4379 0.5478 0.088 Uiso 0.67 1 calc PR A 1
O6 O 0.39742(19) 0.54688(11) 0.61238(6) 0.0387(6) Uani 1 1 d . A .
C61 C 0.4829(3) 0.59749(18) 0.61501(10) 0.0317(9) Uani 1 1 d . . .
C62 C 0.5236(3) 0.63836(18) 0.58800(11) 0.0341(9) Uani 1 1 d . . .
C63 C 0.4981(4) 0.6393(2) 0.54922(12) 0.0535(12) Uani 1 1 d . . .
H23A H 0.4392 0.6070 0.5378 0.064 Uiso 1 1 calc R A .
C64 C 0.5550(4) 0.6843(2) 0.52903(11) 0.0565(12) Uani 1 1 d . . .
H24A H 0.5369 0.6815 0.5034 0.068 Uiso 1 1 calc R . .
C65 C 0.6471(4) 0.7403(2) 0.54383(10) 0.0467(11) Uani 1 1 d . . .
H65A H 0.7318 0.7334 0.5327 0.056 Uiso 1 1 calc R A .
C66 C 0.6764(3) 0.73385(19) 0.58448(11) 0.0434(10) Uani 1 1 d . . .
H26A H 0.7398 0.7633 0.5965 0.052 Uiso 1 1 calc R . .
C67 C 0.6165(3) 0.68834(18) 0.60431(10) 0.0351(10) Uani 1 1 d . . .
C68 C 0.6299(3) 0.67527(17) 0.64371(10) 0.0269(9) Uani 1 1 d . A .
C69 C 0.7026(3) 0.70670(17) 0.67235(10) 0.0312(9) Uani 1 1 d . . .
H29A H 0.7566 0.7448 0.6682 0.037 Uiso 1 1 calc R A .
C610 C 0.6949(3) 0.68136(19) 0.70711(10) 0.0347(9) Uani 1 1 d . . .
H21J H 0.7429 0.7026 0.7272 0.042 Uiso 1 1 calc R . .
C611 C 0.6180(3) 0.62536(19) 0.71281(10) 0.0380(10) Uani 1 1 d . . .
H21K H 0.6154 0.6079 0.7368 0.046 Uiso 1 1 calc R A .
C612 C 0.5446(3) 0.59410(18) 0.68427(10) 0.0330(9) Uani 1 1 d . A .
H21L H 0.4919 0.5556 0.6885 0.040 Uiso 1 1 calc R . .
C613 C 0.5492(3) 0.61966(17) 0.64984(10) 0.0268(9) Uani 1 1 d . A .
C60 C 0.5989(4) 0.8119(2) 0.53298(10) 0.0443(10) Uani 1 1 d . . .
C614 C 0.4720(3) 0.8265(2) 0.55158(10) 0.0658(13) Uani 1 1 d . . .
H21A H 0.4090 0.7896 0.5461 0.099 Uiso 1 1 calc R A .
H21B H 0.4339 0.8696 0.5425 0.099 Uiso 1 1 calc R . .
H21C H 0.4926 0.8296 0.5780 0.099 Uiso 1 1 calc R . .
C615 C 0.5708(4) 0.8169(2) 0.49171(10) 0.0622(12) Uani 1 1 d . . .
H21D H 0.6486 0.8030 0.4799 0.093 Uiso 1 1 calc R A .
H21E H 0.5485 0.8640 0.4850 0.093 Uiso 1 1 calc R . .
H21F H 0.4972 0.7871 0.4838 0.093 Uiso 1 1 calc R . .
C616 C 0.6997(3) 0.86584(18) 0.54504(10) 0.0529(11) Uani 1 1 d . . .
H21G H 0.7836 0.8547 0.5355 0.079 Uiso 1 1 calc R A .
H21H H 0.7112 0.8673 0.5717 0.079 Uiso 1 1 calc R . .
H21I H 0.6695 0.9103 0.5357 0.079 Uiso 1 1 calc R . .
N7 N 0.2376(9) 0.4202(5) 0.60330(15) 0.0229(17) Uani 0.67 1 d PD A 1
C71 C 0.1857(5) 0.3940(3) 0.56748(16) 0.0288(18) Uiso 0.67 1 d PD A 1
C711 C 0.2449(5) 0.4368(3) 0.53755(14) 0.0385(15) Uiso 0.67 1 d PD A 1
H31A H 0.2197 0.4846 0.5400 0.058 Uiso 0.67 1 calc PR A 1
H31B H 0.2118 0.4199 0.5135 0.058 Uiso 0.67 1 calc PR A 1
H31C H 0.3407 0.4330 0.5403 0.058 Uiso 0.67 1 calc PR A 1
C712 C 0.0364(7) 0.4095(6) 0.5596(3) 0.0538(19) Uiso 0.67 1 d PD A 1
H31D H -0.0145 0.3690 0.5649 0.081 Uiso 0.67 1 calc PR A 1
H31E H 0.0180 0.4218 0.5339 0.081 Uiso 0.67 1 calc PR A 1
H31F H 0.0121 0.4473 0.5749 0.081 Uiso 0.67 1 calc PR A 1
C72 C 0.2184(5) 0.3185(2) 0.56105(15) 0.0370(14) Uiso 0.67 1 d PD A 1
H32A H 0.1695 0.3028 0.5383 0.044 Uiso 0.67 1 calc PR A 1
H32B H 0.3132 0.3140 0.5581 0.044 Uiso 0.67 1 calc PR A 1
C73 C 0.1846(5) 0.2755(3) 0.59130(13) 0.0416(15) Uiso 0.67 1 d PD A 1
H33A H 0.2138 0.2284 0.5871 0.050 Uiso 0.67 1 calc PR A 1
H33B H 0.0882 0.2749 0.5920 0.050 Uiso 0.67 1 calc PR A 1
C74 C 0.2485(6) 0.3008(3) 0.62870(17) 0.0512(18) Uiso 0.67 1 d PD A 1
H34A H 0.2159 0.2728 0.6484 0.061 Uiso 0.67 1 calc PR A 1
H34B H 0.3446 0.2946 0.6295 0.061 Uiso 0.67 1 calc PR A 1
C75 C 0.2184(5) 0.3758(3) 0.63563(17) 0.037(2) Uiso 0.67 1 d PD A 1
C751 C 0.0814(5) 0.3827(3) 0.64768(17) 0.0451(17) Uiso 0.67 1 d PD A 1
H35A H 0.0790 0.3638 0.6722 0.068 Uiso 0.67 1 calc PR A 1
H35B H 0.0196 0.3579 0.6307 0.068 Uiso 0.67 1 calc PR A 1
H35C H 0.0569 0.4309 0.6479 0.068 Uiso 0.67 1 calc PR A 1
C752 C 0.3051(6) 0.4020(4) 0.66780(18) 0.0526(17) Uiso 0.67 1 d PD A 1
H35D H 0.3971 0.3981 0.6627 0.079 Uiso 0.67 1 calc PR A 1
H35E H 0.2902 0.3752 0.6895 0.079 Uiso 0.67 1 calc PR A 1
H35F H 0.2843 0.4499 0.6721 0.079 Uiso 0.67 1 calc PR A 1
N7A N 0.260(2) 0.4220(12) 0.5947(3) 0.0229(17) Uani 0.33 1 d PD A 2
C100 C 0.1851(10) 0.4129(5) 0.5586(3) 0.026(4) Uiso 0.33 1 d PD A 2
C101 C 0.0366(12) 0.4011(11) 0.5619(6) 0.033 Uiso 0.33 1 d PD A 2
H10A H -0.0057 0.4451 0.5667 0.040 Uiso 0.33 1 calc PR A 2
H10B H -0.0043 0.3833 0.5385 0.040 Uiso 0.33 1 calc PR A 2
C102 C 0.0139(9) 0.3521(5) 0.5918(3) 0.036 Uiso 0.33 1 d PD A 2
H10C H 0.0401 0.3062 0.5839 0.040 Uiso 0.33 1 calc PR A 2
H10D H -0.0814 0.3506 0.5945 0.040 Uiso 0.33 1 calc PR A 2
C103 C 0.0852(10) 0.3661(8) 0.6298(3) 0.074(5) Uiso 0.33 1 d PD A 2
H10E H 0.0703 0.3283 0.6468 0.088 Uiso 0.33 1 calc PR A 2
H10F H 0.0531 0.4088 0.6401 0.088 Uiso 0.33 1 calc PR A 2
C104 C 0.2328(9) 0.3720(5) 0.6238(3) 0.032(4) Uiso 0.33 1 d PD A 2
C105 C 0.2286(12) 0.3493(6) 0.5392(4) 0.082(5) Uiso 0.33 1 d PD A 2
H10G H 0.2177 0.3094 0.5545 0.123 Uiso 0.33 1 calc PR A 2
H10H H 0.3210 0.3538 0.5345 0.123 Uiso 0.33 1 calc PR A 2
H10I H 0.1751 0.3440 0.5160 0.123 Uiso 0.33 1 calc PR A 2
C106 C 0.2145(14) 0.4755(6) 0.5365(4) 0.069(4) Uiso 0.33 1 d PD A 2
H10J H 0.2118 0.5161 0.5518 0.103 Uiso 0.33 1 calc PR A 2
H10K H 0.1489 0.4795 0.5156 0.103 Uiso 0.33 1 calc PR A 2
H10L H 0.3019 0.4710 0.5277 0.103 Uiso 0.33 1 calc PR A 2
C107 C 0.3272(13) 0.3907(8) 0.6576(4) 0.0526(17) Uiso 0.33 1 d PD A 2
H10M H 0.4174 0.3920 0.6506 0.079 Uiso 0.33 1 calc PR A 2
H10N H 0.3202 0.3565 0.6767 0.079 Uiso 0.33 1 calc PR A 2
H10O H 0.3036 0.4355 0.6667 0.079 Uiso 0.33 1 calc PR A 2
C108 C 0.2763(8) 0.29896(17) 0.61418(8) 0.078(6) Uiso 0.33 1 d PD A 2
H10P H 0.2465 0.2889 0.5888 0.116 Uiso 0.33 1 calc PR A 2
H10Q H 0.2377 0.2661 0.6302 0.116 Uiso 0.33 1 calc PR A 2
H10R H 0.3720 0.2958 0.6175 0.116 Uiso 0.33 1 calc PR A 2
N81 N 0.0586(3) 0.62921(13) 0.59448(8) 0.0465(9) Uani 1 1 d R A 2
C811 C 0.1616(3) 0.67523(13) 0.58452(10) 0.0826(15) Uani 1 1 d R A 2
H41A H 0.1235 0.7198 0.5782 0.124 Uiso 1 1 d R A 2
H41B H 0.2025 0.6566 0.5636 0.124 Uiso 1 1 d R A 2
H41C H 0.2279 0.6801 0.6051 0.124 Uiso 1 1 d R A 2
C812 C -0.0343(4) 0.6200(3) 0.56304(12) 0.0985(18) Uani 1 1 d . A 2
H41D H -0.0726 0.6640 0.5556 0.148 Uiso 1 1 calc R A 2
H41E H -0.1039 0.5889 0.5692 0.148 Uiso 1 1 calc R A 2
H41F H 0.0107 0.6007 0.5430 0.148 Uiso 1 1 calc R A 2
C82 C -0.0097(4) 0.6569(2) 0.62450(13) 0.0683(13) Uani 1 1 d . A 2
H42A H -0.0274 0.7057 0.6195 0.082 Uiso 1 1 calc R A 2
H42B H -0.0954 0.6337 0.6246 0.082 Uiso 1 1 calc R A 2
C83 C 0.0573(4) 0.6511(2) 0.66050(13) 0.0727(14) Uani 1 1 d . A 2
H43A H 0.0032 0.6737 0.6780 0.087 Uiso 1 1 calc R A 2
H43B H 0.1409 0.6765 0.6608 0.087 Uiso 1 1 calc R A 2
N84 N 0.0866(3) 0.58173(16) 0.67366(8) 0.0421(8) Uani 1 1 d . A 2
C841 C -0.0283(4) 0.5490(2) 0.68528(11) 0.0846(16) Uani 1 1 d . A 2
H44A H -0.0640 0.5763 0.7044 0.127 Uiso 1 1 calc R A 2
H44B H -0.0049 0.5037 0.6949 0.127 Uiso 1 1 calc R A 2
H44C H -0.0942 0.5446 0.6645 0.127 Uiso 1 1 calc R A 2
C842 C 0.1842(3) 0.5878(2) 0.70496(10) 0.0714(14) Uani 1 1 d . A 2
H44D H 0.1471 0.6139 0.7243 0.107 Uiso 1 1 calc R A 2
H44E H 0.2620 0.6111 0.6975 0.107 Uiso 1 1 calc R A 2
H44F H 0.2086 0.5423 0.7141 0.107 Uiso 1 1 calc R A 2
C5A C 0.6072(12) 0.4153(7) 0.6007(3) 0.0397(13) Uiso 0.33 1 d PD A 2
C51A C 0.6609(15) 0.4631(8) 0.5728(4) 0.082(6) Uiso 0.33 1 d PD A 2
H51D H 0.6963 0.5042 0.5852 0.123 Uiso 0.33 1 calc PR A 2
H51E H 0.5903 0.4758 0.5544 0.123 Uiso 0.33 1 calc PR A 2
H51F H 0.7307 0.4401 0.5610 0.123 Uiso 0.33 1 calc PR A 2
C52A C 0.6853(14) 0.4208(8) 0.6373(3) 0.081(6) Uiso 0.33 1 d PD A 2
H52D H 0.6575 0.3852 0.6535 0.121 Uiso 0.33 1 calc PR A 2
H52E H 0.6703 0.4656 0.6479 0.121 Uiso 0.33 1 calc PR A 2
H52F H 0.7787 0.4155 0.6340 0.121 Uiso 0.33 1 calc PR A 2
C53A C 0.635(4) 0.3471(11) 0.5829(10) 0.077(10) Uiso 0.33 1 d PD A 2
H53D H 0.7285 0.3368 0.5867 0.116 Uiso 0.33 1 calc PR A 2
H53E H 0.6085 0.3496 0.5567 0.116 Uiso 0.33 1 calc PR A 2
H53F H 0.5846 0.3111 0.5938 0.116 Uiso 0.33 1 calc PR A 2

loop_
_atom_site_aniso_label
_atom_site_aniso_U_11
_atom_site_aniso_U_22
_atom_site_aniso_U_33
_atom_site_aniso_U_23
_atom_site_aniso_U_13
_atom_site_aniso_U_12
Na1 0.0285(7) 0.0300(8) 0.0339(9) -0.0056(7) 0.0028(6) 0.0083(6)
Zn1 0.0209(2) 0.0251(2) 0.0346(3) 0.0008(2) 0.00443(17) 0.00142(19)
Na2 0.0301(7) 0.0289(8) 0.0398(9) -0.0014(7) 0.0018(6) 0.0014(6)
Zn2 0.0249(2) 0.0348(3) 0.0615(3) -0.0121(3) -0.0080(2) 0.0022(2)
C1 0.0265(19) 0.027(2) 0.039(3) -0.001(2) 0.0026(17) 0.0028(17)
C11 0.027(2) 0.047(3) 0.106(4) 0.003(3) 0.032(2) 0.0035(19)
C12 0.028(2) 0.053(3) 0.060(3) -0.005(2) -0.0016(19) 0.0118(19)
C13 0.034(2) 0.042(3) 0.059(3) -0.009(2) 0.0103(19) 0.0047(19)
O2 0.0279(13) 0.0247(14) 0.0407(16) -0.0081(12) 0.0080(11) -0.0076(11)
C21 0.0270(19) 0.026(2) 0.030(2) -0.005(2) 0.0080(16) -0.0017(17)
C22 0.041(2) 0.023(2) 0.033(2) 0.007(2) 0.0064(18) -0.0069(18)
C23 0.050(2) 0.034(2) 0.048(3) 0.003(2) 0.003(2) -0.012(2)
C24 0.049(2) 0.048(3) 0.048(3) 0.017(2) 0.006(2) -0.002(2)
C25 0.037(2) 0.051(3) 0.052(3) 0.009(3) 0.002(2) -0.007(2)
C26 0.037(2) 0.039(3) 0.045(3) 0.006(2) 0.0049(19) -0.0055(19)
C27 0.031(2) 0.029(2) 0.031(3) 0.000(2) 0.0035(18) -0.0044(18)
C28 0.0240(19) 0.022(2) 0.029(2) 0.0015(19) 0.0091(16) 0.0043(16)
C29 0.0250(19) 0.030(2) 0.033(3) -0.002(2) 0.0095(17) 0.0017(17)
C210 0.034(2) 0.033(2) 0.045(3) 0.008(2) 0.0125(19) 0.0004(19)
C211 0.036(2) 0.052(3) 0.025(2) 0.009(2) 0.0040(18) 0.007(2)
C212 0.0235(19) 0.036(2) 0.038(3) 0.000(2) 0.0093(17) 0.0021(18)
C213 0.0233(19) 0.027(2) 0.025(2) -0.0015(19) 0.0090(16) 0.0057(16)
C20 0.066(3) 0.049(3) 0.039(3) 0.000(2) 0.010(2) -0.009(2)
C214 0.066(3) 0.099(4) 0.082(4) -0.006(3) 0.019(3) 0.004(3)
C215 0.102(3) 0.087(4) 0.036(3) 0.013(3) -0.007(2) -0.040(3)
C216 0.116(4) 0.072(4) 0.037(3) -0.009(3) 0.016(2) -0.025(3)
N3 0.0225(14) 0.0255(17) 0.0290(19) 0.0000(15) 0.0071(13) 0.0006(13)
C31 0.0208(19) 0.028(2) 0.036(3) 0.003(2) 0.0094(17) -0.0018(16)
C311 0.027(2) 0.044(3) 0.047(3) 0.018(2) 0.0056(18) 0.0033(18)
C312 0.035(2) 0.037(2) 0.044(3) -0.001(2) 0.0096(17) -0.0046(18)
C32 0.043(2) 0.027(2) 0.069(3) 0.003(2) 0.021(2) 0.0013(19)
C33 0.066(3) 0.033(3) 0.077(4) -0.024(3) 0.028(3) -0.007(2)
C34 0.050(2) 0.053(3) 0.045(3) -0.018(2) 0.014(2) -0.005(2)
C35 0.029(2) 0.032(2) 0.029(2) -0.010(2) 0.0059(17) -0.0039(17)
C351 0.045(2) 0.052(3) 0.034(3) 0.009(2) 0.0037(18) -0.001(2)
C352 0.038(2) 0.063(3) 0.038(3) 0.003(2) -0.0044(17) 0.006(2)
N41 0.0468(19) 0.032(2) 0.035(2) 0.0029(16) 0.0039(15) 0.0136(16)
C411 0.093(3) 0.056(3) 0.072(3) -0.002(3) 0.050(3) 0.001(3)
C412 0.080(3) 0.083(4) 0.049(3) -0.008(3) -0.007(2) 0.040(3)
C42 0.057(2) 0.040(3) 0.031(3) -0.007(2) 0.010(2) 0.010(2)
C43 0.045(2) 0.043(3) 0.044(3) 0.003(2) 0.010(2) 0.020(2)
N44 0.0260(16) 0.0319(19) 0.028(2) -0.0039(15) 0.0064(14) 0.0007(14)
C441 0.060(3) 0.046(3) 0.045(3) -0.004(2) 0.008(2) -0.012(2)
C442 0.037(2) 0.044(3) 0.043(3) 0.002(2) 0.0013(19) 0.0058(19)
C51 0.019(3) 0.076(5) 0.078(5) -0.040(4) -0.017(3) 0.011(3)
C52 0.043(5) 0.046(4) 0.097(9) -0.030(4) -0.007(6) 0.028(3)
C53 0.026(3) 0.084(5) 0.066(4) -0.020(4) 0.007(3) 0.013(3)
O6 0.0288(13) 0.0287(15) 0.0588(18) -0.0029(13) 0.0044(11) -0.0077(12)
C61 0.025(2) 0.025(2) 0.044(3) -0.002(2) 0.0013(19) 0.0034(18)
C62 0.034(2) 0.033(2) 0.034(3) -0.004(2) -0.0058(18) -0.0052(18)
C63 0.064(3) 0.047(3) 0.046(3) 0.002(3) -0.010(2) -0.017(2)
C64 0.081(3) 0.051(3) 0.036(3) -0.002(2) -0.009(2) -0.008(3)
C65 0.057(3) 0.046(3) 0.037(3) 0.002(2) 0.002(2) 0.003(2)
C66 0.049(2) 0.039(3) 0.042(3) -0.002(2) 0.000(2) -0.012(2)
C67 0.038(2) 0.029(2) 0.037(3) 0.000(2) 0.0014(19) -0.0083(19)
C68 0.0245(19) 0.023(2) 0.033(3) -0.0049(19) 0.0010(17) 0.0024(17)
C69 0.0258(19) 0.030(2) 0.038(3) -0.001(2) 0.0022(18) -0.0025(17)
C610 0.037(2) 0.038(3) 0.028(3) -0.004(2) -0.0032(18) 0.0058(19)
C611 0.040(2) 0.040(3) 0.035(3) 0.008(2) 0.010(2) 0.013(2)
C612 0.028(2) 0.029(2) 0.043(3) 0.000(2) 0.0075(19) -0.0022(17)
C613 0.0216(19) 0.026(2) 0.033(3) -0.002(2) 0.0069(17) 0.0028(17)
C60 0.052(3) 0.049(3) 0.032(3) 0.004(2) 0.005(2) 0.000(2)
C614 0.059(3) 0.088(4) 0.051(3) -0.006(3) 0.010(2) 0.008(3)
C615 0.089(3) 0.061(3) 0.038(3) 0.006(2) 0.013(2) 0.006(3)
C616 0.062(3) 0.040(3) 0.059(3) 0.001(2) 0.019(2) -0.006(2)
N7 0.019(4) 0.033(2) 0.018(3) -0.001(3) 0.008(3) -0.001(2)
N7A 0.019(4) 0.033(2) 0.018(3) -0.001(3) 0.008(3) -0.001(2)
N81 0.048(2) 0.050(2) 0.042(2) 0.0077(19) 0.0035(18) 0.0141(18)
C811 0.090(3) 0.059(3) 0.100(4) 0.032(3) 0.022(3) 0.012(3)
C812 0.096(4) 0.117(5) 0.075(4) -0.011(3) -0.036(3) 0.052(3)
C82 0.079(3) 0.046(3) 0.080(4) -0.009(3) 0.008(3) 0.023(3)
C83 0.075(3) 0.074(4) 0.068(4) -0.024(3) 0.001(3) 0.022(3)
N84 0.0364(18) 0.052(2) 0.038(2) -0.0053(18) 0.0047(15) 0.0028(17)
C841 0.056(3) 0.111(4) 0.091(4) -0.019(3) 0.032(3) -0.034(3)
C842 0.052(3) 0.107(4) 0.054(3) -0.022(3) -0.003(2) 0.007(3)

loop_
_atom_type_symbol
_atom_type_description
_atom_type_scat_dispersion_real
_atom_type_scat_dispersion_imag
_atom_type_scat_source
C C 0.0033 0.0016 'International Tables Vol C Tables 4.2.6.8 and 6.1.1.4'
H H 0.0000 0.0000 'International Tables Vol C Tables 4.2.6.8 and 6.1.1.4'
N N 0.0061 0.0033 'International Tables Vol C Tables 4.2.6.8 and 6.1.1.4'
O O 0.0106 0.0060 'International Tables Vol C Tables 4.2.6.8 and 6.1.1.4'
Na Na 0.0362 0.0249 'International Tables Vol C Tables 4.2.6.8 and 6.1.1.4'
Zn Zn 0.2839 1.4301 'International Tables Vol C Tables 4.2.6.8 and 6.1.1.4'

loop_
_geom_angle_atom_site_label_1
_geom_angle_atom_site_label_2
_geom_angle_atom_site_label_3
_geom_angle
_geom_angle_site_symmetry_1
_geom_angle_site_symmetry_3
_geom_angle_publ_flag
O2 Na1 N3 78.50(8) . . ?
O2 Na1 N41 106.52(10) . . ?
N3 Na1 N41 133.52(11) . . ?
O2 Na1 N44 122.03(9) . . ?
N3 Na1 N44 141.70(10) . . ?
N41 Na1 N44 75.45(9) . . ?
O2 Na1 C42 107.67(9) . . ?
N3 Na1 C42 160.30(10) . . ?
N41 Na1 C42 27.12(9) . . ?
N44 Na1 C42 50.97(9) . . ?
O2 Na1 Zn1 39.98(6) . . ?
N3 Na1 Zn1 38.55(6) . . ?
N41 Na1 Zn1 128.13(8) . . ?
N44 Na1 Zn1 149.47(8) . . ?
C42 Na1 Zn1 143.46(8) . . ?
N3 Zn1 C1 148.43(12) . . ?
N3 Zn1 O2 96.75(9) . . ?
C1 Zn1 O2 114.79(11) . . ?
N3 Zn1 Na1 51.26(8) . . ?
C1 Zn1 Na1 160.31(10) . . ?
O2 Zn1 Na1 45.53(6) . . ?
O6 Na2 N7 81.1(2) . . ?
O6 Na2 N81 110.58(10) . . ?
N7 Na2 N81 139.45(19) . . ?
O6 Na2 N7A 74.7(4) . . ?
N7 Na2 N7A 9.0(4) . . ?
N81 Na2 N7A 135.2(3) . . ?
O6 Na2 N84 120.50(10) . . ?
N7 Na2 N84 132.54(15) . . ?
N81 Na2 N84 76.21(11) . . ?
N7A Na2 N84 141.4(3) . . ?
O6 Na2 Zn2 40.20(6) . . ?
N7 Na2 Zn2 40.88(19) . . ?
N81 Na2 Zn2 137.09(9) . . ?
N7A Na2 Zn2 35.0(4) . . ?
N84 Na2 Zn2 140.77(8) . . ?
O6 Na2 C83 114.56(11) . . ?
N7 Na2 C83 158.80(17) . . ?
N81 Na2 C83 50.90(11) . . ?
N7A Na2 C83 167.8(3) . . ?
N84 Na2 C83 27.53(10) . . ?
Zn2 Na2 C83 152.03(9) . . ?
N7A Zn2 C5A 142.9(9) . . ?
N7A Zn2 C5 145.6(9) . . ?
C5A Zn2 C5 13.7(4) . . ?
N7A Zn2 O6 98.2(9) . . ?
C5A Zn2 O6 118.6(4) . . ?
C5 Zn2 O6 114.95(18) . . ?
N7A Zn2 N7 9.6(6) . . ?
C5A Zn2 N7 143.9(5) . . ?
C5 Zn2 N7 150.3(4) . . ?
O6 Zn2 N7 94.8(3) . . ?
N7A Zn2 Na2 53.4(8) . . ?
C5A Zn2 Na2 160.1(4) . . ?
C5 Zn2 Na2 160.44(18) . . ?
O6 Zn2 Na2 45.49(6) . . ?
N7 Zn2 Na2 49.3(3) . . ?
C11 C1 C13 109.0(3) . . ?
C11 C1 C12 108.6(3) . . ?
C13 C1 C12 108.2(3) . . ?
C11 C1 Zn1 110.0(2) . . ?
C13 C1 Zn1 111.0(2) . . ?
C12 C1 Zn1 110.0(2) . . ?
C1 C11 H11A 109.5 . . ?
C1 C11 H11B 109.5 . . ?
H11A C11 H11B 109.5 . . ?
C1 C11 H11C 109.5 . . ?
H11A C11 H11C 109.5 . . ?
H11B C11 H11C 109.5 . . ?
C1 C12 H12A 109.5 . . ?
C1 C12 H12B 109.5 . . ?
H12A C12 H12B 109.5 . . ?
C1 C12 H12C 109.5 . . ?
H12A C12 H12C 109.5 . . ?
H12B C12 H12C 109.5 . . ?
C1 C13 H13A 109.5 . . ?
C1 C13 H13B 109.5 . . ?
H13A C13 H13B 109.5 . . ?
C1 C13 H13C 109.5 . . ?
H13A C13 H13C 109.5 . . ?
H13B C13 H13C 109.5 . . ?
C21 O2 Zn1 129.41(18) . . ?
C21 O2 Na1 136.10(19) . . ?
Zn1 O2 Na1 94.49(9) . . ?
O2 C21 C22 129.9(3) . . ?
O2 C21 C213 122.5(3) . . ?
C22 C21 C213 107.6(3) . . ?
C21 C22 C23 132.8(3) . . ?
C21 C22 C27 110.1(3) . . ?
C23 C22 C27 116.9(3) . . ?
C24 C23 C22 121.3(3) . . ?
C24 C23 H63A 119.4 . . ?
C22 C23 H63A 119.4 . . ?
C23 C24 C25 123.4(3) . . ?
C23 C24 H64A 118.3 . . ?
C25 C24 H64A 118.3 . . ?
C26 C25 C24 111.0(3) . . ?
C26 C25 C20 111.7(3) . . ?
C24 C25 C20 111.5(3) . . ?
C26 C25 H25A 107.5 . . ?
C24 C25 H25A 107.5 . . ?
C20 C25 H25A 107.5 . . ?
C27 C26 C25 122.3(3) . . ?
C27 C26 H66A 118.9 . . ?
C25 C26 H66A 118.9 . . ?
C26 C27 C22 123.2(3) . . ?
C26 C27 C28 130.3(3) . . ?
C22 C27 C28 106.5(3) . . ?
C29 C28 C213 119.9(3) . . ?
C29 C28 C27 132.9(3) . . ?
C213 C28 C27 107.2(3) . . ?
C28 C29 C210 119.0(3) . . ?
C28 C29 H69A 120.5 . . ?
C210 C29 H69A 120.5 . . ?
C211 C210 C29 120.4(3) . . ?
C211 C210 H61J 119.8 . . ?
C29 C210 H61J 119.8 . . ?
C212 C211 C210 121.2(3) . . ?
C212 C211 H61K 119.4 . . ?
C210 C211 H61K 119.4 . . ?
C213 C212 C211 119.2(3) . . ?
C213 C212 H61L 120.4 . . ?
C211 C212 H61L 120.4 . . ?
C212 C213 C28 120.3(3) . . ?
C212 C213 C21 131.1(3) . . ?
C28 C213 C21 108.6(3) . . ?
C215 C20 C216 108.4(3) . . ?
C215 C20 C25 111.2(4) . . ?
C216 C20 C25 110.1(3) . . ?
C215 C20 C214 108.9(3) . . ?
C216 C20 C214 109.5(4) . . ?
C25 C20 C214 108.8(3) . . ?
C20 C214 H61G 109.5 . . ?
C20 C214 H61H 109.5 . . ?
H61G C214 H61H 109.5 . . ?
C20 C214 H61I 109.5 . . ?
H61G C214 H61I 109.5 . . ?
H61H C214 H61I 109.5 . . ?
C20 C215 H61D 109.5 . . ?
C20 C215 H61E 109.5 . . ?
H61D C215 H61E 109.5 . . ?
C20 C215 H61F 109.5 . . ?
H61D C215 H61F 109.5 . . ?
H61E C215 H61F 109.5 . . ?
C20 C216 H61A 109.5 . . ?
C20 C216 H61B 109.5 . . ?
H61A C216 H61B 109.5 . . ?
C20 C216 H61C 109.5 . . ?
H61A C216 H61C 109.5 . . ?
H61B C216 H61C 109.5 . . ?
C35 N3 C31 116.8(3) . . ?
C35 N3 Zn1 112.81(18) . . ?
C31 N3 Zn1 113.54(19) . . ?
C35 N3 Na1 112.24(19) . . ?
C31 N3 Na1 108.03(18) . . ?
Zn1 N3 Na1 90.19(10) . . ?
N3 C31 C311 107.1(3) . . ?
N3 C31 C32 112.1(3) . . ?
C311 C31 C32 108.8(3) . . ?
N3 C31 C312 112.2(3) . . ?
C311 C31 C312 107.6(3) . . ?
C32 C31 C312 108.9(3) . . ?
C31 C311 H71A 109.5 . . ?
C31 C311 H71B 109.5 . . ?
H71A C311 H71B 109.5 . . ?
C31 C311 H71C 109.5 . . ?
H71A C311 H71C 109.5 . . ?
H71B C311 H71C 109.5 . . ?
C31 C312 H71D 109.5 . . ?
C31 C312 H71E 109.5 . . ?
H71D C312 H71E 109.5 . . ?
C31 C312 H71F 109.5 . . ?
H71D C312 H71F 109.5 . . ?
H71E C312 H71F 109.5 . . ?
C33 C32 C31 112.9(3) . . ?
C33 C32 H72A 109.0 . . ?
C31 C32 H72A 109.0 . . ?
C33 C32 H72B 109.0 . . ?
C31 C32 H72B 109.0 . . ?
H72A C32 H72B 107.8 . . ?
C32 C33 C34 109.4(3) . . ?
C32 C33 H73A 109.8 . . ?
C34 C33 H73A 109.8 . . ?
C32 C33 H73B 109.8 . . ?
C34 C33 H73B 109.8 . . ?
H73A C33 H73B 108.2 . . ?
C33 C34 C35 112.8(3) . . ?
C33 C34 H74A 109.0 . . ?
C35 C34 H74A 109.0 . . ?
C33 C34 H74B 109.0 . . ?
C35 C34 H74B 109.0 . . ?
H74A C34 H74B 107.8 . . ?
N3 C35 C351 107.3(3) . . ?
N3 C35 C34 112.6(3) . . ?
C351 C35 C34 107.7(3) . . ?
N3 C35 C352 113.1(2) . . ?
C351 C35 C352 106.2(3) . . ?
C34 C35 C352 109.5(3) . . ?
C35 C351 H75A 109.5 . . ?
C35 C351 H75B 109.5 . . ?
H75A C351 H75B 109.5 . . ?
C35 C351 H75C 109.5 . . ?
H75A C351 H75C 109.5 . . ?
H75B C351 H75C 109.5 . . ?
C35 C352 H75D 109.5 . . ?
C35 C352 H75E 109.5 . . ?
H75D C352 H75E 109.5 . . ?
C35 C352 H75F 109.5 . . ?
H75D C352 H75F 109.5 . . ?
H75E C352 H75F 109.5 . . ?
C411 N41 C42 110.0(3) . . ?
C411 N41 C412 109.4(3) . . ?
C42 N41 C412 109.7(3) . . ?
C411 N41 Na1 117.6(2) . . ?
C42 N41 Na1 103.0(2) . . ?
C412 N41 Na1 106.8(2) . . ?
N41 C411 H81A 109.5 . . ?
N41 C411 H81B 109.5 . . ?
H81A C411 H81B 109.5 . . ?
N41 C411 H81C 109.5 . . ?
H81A C411 H81C 109.5 . . ?
H81B C411 H81C 109.5 . . ?
N41 C412 H81D 109.5 . . ?
N41 C412 H81E 109.5 . . ?
H81D C412 H81E 109.5 . . ?
N41 C412 H81F 109.5 . . ?
H81D C412 H81F 109.5 . . ?
H81E C412 H81F 109.5 . . ?
N41 C42 C43 114.2(3) . . ?
N41 C42 Na1 49.90(16) . . ?
C43 C42 Na1 80.00(19) . . ?
N41 C42 H82A 108.7 . . ?
C43 C42 H82A 108.7 . . ?
Na1 C42 H82A 157.7 . . ?
N41 C42 H82B 108.7 . . ?
C43 C42 H82B 108.7 . . ?
Na1 C42 H82B 87.9 . . ?
H82A C42 H82B 107.6 . . ?
N44 C43 C42 114.9(3) . . ?
N44 C43 H83A 108.5 . . ?
C42 C43 H83A 108.5 . . ?
N44 C43 H83B 108.5 . . ?
C42 C43 H83B 108.5 . . ?
H83A C43 H83B 107.5 . . ?
C442 N44 C43 109.2(2) . . ?
C442 N44 C441 108.7(3) . . ?
C43 N44 C441 110.2(3) . . ?
C442 N44 Na1 120.6(2) . . ?
C43 N44 Na1 105.13(19) . . ?
C441 N44 Na1 102.56(19) . . ?
N44 C441 H84A 109.5 . . ?
N44 C441 H84B 109.5 . . ?
H84A C441 H84B 109.5 . . ?
N44 C441 H84C 109.5 . . ?
H84A C441 H84C 109.5 . . ?
H84B C441 H84C 109.5 . . ?
N44 C442 H84D 109.5 . . ?
N44 C442 H84E 109.5 . . ?
H84D C442 H84E 109.5 . . ?
N44 C442 H84F 109.5 . . ?
H84D C442 H84F 109.5 . . ?
H84E C442 H84F 109.5 . . ?
C51 C5 C53 108.6(5) . . ?
C51 C5 C52 109.2(8) . . ?
C53 C5 C52 110.3(9) . . ?
C51 C5 Zn2 108.9(4) . . ?
C53 C5 Zn2 112.1(4) . . ?
C52 C5 Zn2 107.7(6) . . ?
C61 O6 Zn2 128.63(19) . . ?
C61 O6 Na2 137.1(2) . . ?
Zn2 O6 Na2 94.31(9) . . ?
O6 C61 C62 128.9(3) . . ?
O6 C61 C613 122.8(3) . . ?
C62 C61 C613 108.3(3) . . ?
C61 C62 C63 133.7(4) . . ?
C61 C62 C67 108.9(3) . . ?
C63 C62 C67 117.3(3) . . ?
C64 C63 C62 121.2(4) . . ?
C64 C63 H23A 119.4 . . ?
C62 C63 H23A 119.4 . . ?
C63 C64 C65 124.9(4) . . ?
C63 C64 H24A 117.6 . . ?
C65 C64 H24A 117.6 . . ?
C66 C65 C64 111.1(3) . . ?
C66 C65 C60 111.6(3) . . ?
C64 C65 C60 113.2(3) . . ?
C66 C65 H65A 106.8 . . ?
C64 C65 H65A 106.8 . . ?
C60 C65 H65A 106.8 . . ?
C67 C66 C65 122.5(3) . . ?
C67 C66 H26A 118.7 . . ?
C65 C66 H26A 118.7 . . ?
C66 C67 C62 122.6(4) . . ?
C66 C67 C68 130.5(3) . . ?
C62 C67 C68 106.9(3) . . ?
C69 C68 C613 120.8(3) . . ?
C69 C68 C67 132.4(3) . . ?
C613 C68 C67 106.8(3) . . ?
C610 C69 C68 118.4(3) . . ?
C610 C69 H29A 120.8 . . ?
C68 C69 H29A 120.8 . . ?
C611 C610 C69 120.5(3) . . ?
C611 C610 H21J 119.8 . . ?
C69 C610 H21J 119.8 . . ?
C610 C611 C612 121.3(4) . . ?
C610 C611 H21K 119.4 . . ?
C612 C611 H21K 119.4 . . ?
C613 C612 C611 118.8(3) . . ?
C613 C612 H21L 120.6 . . ?
C611 C612 H21L 120.6 . . ?
C612 C613 C68 120.2(3) . . ?
C612 C613 C61 130.7(3) . . ?
C68 C613 C61 109.1(3) . . ?
C616 C60 C615 108.1(3) . . ?
C616 C60 C65 111.6(3) . . ?
C615 C60 C65 110.4(3) . . ?
C616 C60 C614 108.4(3) . . ?
C615 C60 C614 109.6(3) . . ?
C65 C60 C614 108.6(3) . . ?
C60 C614 H21A 109.5 . . ?
C60 C614 H21B 109.5 . . ?
H21A C614 H21B 109.5 . . ?
C60 C614 H21C 109.5 . . ?
H21A C614 H21C 109.5 . . ?
H21B C614 H21C 109.5 . . ?
C60 C615 H21D 109.5 . . ?
C60 C615 H21E 109.5 . . ?
H21D C615 H21E 109.5 . . ?
C60 C615 H21F 109.5 . . ?
H21D C615 H21F 109.5 . . ?
H21E C615 H21F 109.5 . . ?
C60 C616 H21G 109.5 . . ?
C60 C616 H21H 109.5 . . ?
H21G C616 H21H 109.5 . . ?
C60 C616 H21I 109.5 . . ?
H21G C616 H21I 109.5 . . ?
H21H C616 H21I 109.5 . . ?
C71 N7 C75 116.5(6) . . ?
C71 N7 Zn2 107.9(4) . . ?
C75 N7 Zn2 113.9(5) . . ?
C71 N7 Na2 118.7(6) . . ?
C75 N7 Na2 107.2(5) . . ?
Zn2 N7 Na2 89.8(3) . . ?
N7 C71 C72 114.1(6) . . ?
N7 C71 C711 108.3(4) . . ?
C72 C71 C711 108.0(4) . . ?
N7 C71 C712 111.8(8) . . ?
C72 C71 C712 112.4(6) . . ?
C711 C71 C712 101.4(5) . . ?
C73 C72 C71 111.7(4) . . ?
C73 C72 H32A 109.3 . . ?
C71 C72 H32A 109.3 . . ?
C73 C72 H32B 109.3 . . ?
C71 C72 H32B 109.3 . . ?
H32A C72 H32B 107.9 . . ?
C72 C73 C74 112.4(5) . . ?
C72 C73 H33A 109.1 . . ?
C74 C73 H33A 109.1 . . ?
C72 C73 H33B 109.1 . . ?
C74 C73 H33B 109.1 . . ?
H33A C73 H33B 107.9 . . ?
C75 C74 C73 112.3(5) . . ?
C75 C74 H34A 109.1 . . ?
C73 C74 H34A 109.1 . . ?
C75 C74 H34B 109.1 . . ?
C73 C74 H34B 109.1 . . ?
H34A C74 H34B 107.9 . . ?
N7 C75 C752 108.4(5) . . ?
N7 C75 C751 111.6(5) . . ?
C752 C75 C751 103.7(5) . . ?
N7 C75 C74 112.6(6) . . ?
C752 C75 C74 110.2(5) . . ?
C751 C75 C74 109.9(5) . . ?
C100 N7A C104 116.6(12) . . ?
C100 N7A Zn2 122.6(10) . . ?
C104 N7A Zn2 111.0(11) . . ?
C100 N7A Na2 106.2(13) . . ?
C104 N7A Na2 103.2(11) . . ?
Zn2 N7A Na2 91.7(8) . . ?
N7A C100 C106 105.8(10) . . ?
N7A C100 C105 111.7(13) . . ?
C106 C100 C105 109.3(9) . . ?
N7A C100 C101 112.5(13) . . ?
C106 C100 C101 113.7(10) . . ?
C105 C100 C101 104.0(12) . . ?
C102 C101 C100 111.5(10) . . ?
C102 C101 H10A 109.3 . . ?
C100 C101 H10A 109.3 . . ?
C102 C101 H10B 109.3 . . ?
C100 C101 H10B 109.3 . . ?
H10A C101 H10B 108.0 . . ?
C101 C102 C103 117.4(13) . . ?
C101 C102 H10C 107.9 . . ?
C103 C102 H10C 107.9 . . ?
C101 C102 H10D 107.9 . . ?
C103 C102 H10D 107.9 . . ?
H10C C102 H10D 107.2 . . ?
C102 C103 C104 105.9(9) . . ?
C102 C103 H10E 110.5 . . ?
C104 C103 H10E 110.5 . . ?
C102 C103 H10F 110.5 . . ?
C104 C103 H10F 110.5 . . ?
H10E C103 H10F 108.7 . . ?
N7A C104 C103 113.2(12) . . ?
N7A C104 C107 106.1(10) . . ?
C103 C104 C107 116.9(10) . . ?
N7A C104 C108 111.6(13) . . ?
C103 C104 C108 105.4(9) . . ?
C107 C104 C108 103.4(8) . . ?
C100 C105 H10G 109.5 . . ?
C100 C105 H10H 109.5 . . ?
H10G C105 H10H 109.5 . . ?
C100 C105 H10I 109.5 . . ?
H10G C105 H10I 109.5 . . ?
H10H C105 H10I 109.5 . . ?
C100 C106 H10J 109.5 . . ?
C100 C106 H10K 109.5 . . ?
H10J C106 H10K 109.5 . . ?
C100 C106 H10L 109.5 . . ?
H10J C106 H10L 109.5 . . ?
H10K C106 H10L 109.5 . . ?
C104 C107 H10M 109.5 . . ?
C104 C107 H10N 109.5 . . ?
H10M C107 H10N 109.5 . . ?
C104 C107 H10O 109.5 . . ?
H10M C107 H10O 109.5 . . ?
H10N C107 H10O 109.5 . . ?
C104 C108 H10P 109.5 . . ?
C104 C108 H10Q 109.5 . . ?
H10P C108 H10Q 109.5 . . ?
C104 C108 H10R 109.5 . . ?
H10P C108 H10R 109.5 . . ?
H10Q C108 H10R 109.5 . . ?
C812 N81 C811 108.4(3) . . ?
C812 N81 C82 109.2(3) . . ?
C811 N81 C82 111.2(2) . . ?
C812 N81 Na2 119.8(2) . . ?
C811 N81 Na2 101.79(8) . . ?
C82 N81 Na2 106.2(2) . . ?
N81 C811 H41A 109.5 . . ?
N81 C811 H41B 109.5 . . ?
H41A C811 H41B 109.5 . . ?
N81 C811 H41C 109.5 . . ?
H41A C811 H41C 109.5 . . ?
H41B C811 H41C 109.4 . . ?
N81 C812 H41D 109.5 . . ?
N81 C812 H41E 109.5 . . ?
H41D C812 H41E 109.5 . . ?
N81 C812 H41F 109.5 . . ?
H41D C812 H41F 109.5 . . ?
H41E C812 H41F 109.5 . . ?
C83 C82 N81 116.4(3) . . ?
C83 C82 H42A 108.2 . . ?
N81 C82 H42A 108.2 . . ?
C83 C82 H42B 108.2 . . ?
N81 C82 H42B 108.2 . . ?
H42A C82 H42B 107.3 . . ?
C82 C83 N84 116.3(4) . . ?
C82 C83 Na2 78.5(2) . . ?
N84 C83 Na2 52.13(18) . . ?
C82 C83 H43A 108.2 . . ?
N84 C83 H43A 108.2 . . ?
Na2 C83 H43A 158.5 . . ?
C82 C83 H43B 108.2 . . ?
N84 C83 H43B 108.2 . . ?
Na2 C83 H43B 89.0 . . ?
H43A C83 H43B 107.4 . . ?
C841 N84 C842 108.8(3) . . ?
C841 N84 C83 111.4(3) . . ?
C842 N84 C83 106.9(3) . . ?
C841 N84 Na2 117.4(2) . . ?
C842 N84 Na2 111.3(2) . . ?
C83 N84 Na2 100.3(2) . . ?
N84 C841 H44A 109.5 . . ?
N84 C841 H44B 109.5 . . ?
H44A C841 H44B 109.5 . . ?
N84 C841 H44C 109.5 . . ?
H44A C841 H44C 109.5 . . ?
H44B C841 H44C 109.5 . . ?
N84 C842 H44D 109.5 . . ?
N84 C842 H44E 109.5 . . ?
H44D C842 H44E 109.5 . . ?
N84 C842 H44F 109.5 . . ?
H44D C842 H44F 109.5 . . ?
H44E C842 H44F 109.5 . . ?
C52A C5A C53A 110.1(19) . . ?
C52A C5A C51A 111.1(11) . . ?
C53A C5A C51A 99.2(17) . . ?
C52A C5A Zn2 115.1(10) . . ?
C53A C5A Zn2 119.5(17) . . ?
C51A C5A Zn2 99.7(9) . . ?
C5A C51A H51D 109.5 . . ?
C5A C51A H51E 109.5 . . ?
H51D C51A H51E 109.5 . . ?
C5A C51A H51F 109.5 . . ?
H51D C51A H51F 109.5 . . ?
H51E C51A H51F 109.5 . . ?
C5A C52A H52D 109.5 . . ?
C5A C52A H52E 109.5 . . ?
H52D C52A H52E 109.5 . . ?
C5A C52A H52F 109.5 . . ?
H52D C52A H52F 109.5 . . ?
H52E C52A H52F 109.5 . . ?
C5A C53A H53D 109.5 . . ?
C5A C53A H53E 109.5 . . ?
H53D C53A H53E 109.5 . . ?
C5A C53A H53F 109.5 . . ?
H53D C53A H53F 109.5 . . ?
H53E C53A H53F 109.5 . . ?

loop_
_geom_bond_atom_site_label_1
_geom_bond_atom_site_label_2
_geom_bond_distance
_geom_bond_site_symmetry_2
_geom_bond_publ_flag
Na1 O2 2.242(2) . ?
Na1 N3 2.442(3) . ?
Na1 N41 2.453(3) . ?
Na1 N44 2.511(3) . ?
Na1 C42 3.125(4) . ?
Na1 Zn1 3.1314(11) . ?
Zn1 N3 1.952(2) . ?
Zn1 C1 1.994(3) . ?
Zn1 O2 2.018(2) . ?
Na2 O6 2.227(2) . ?
Na2 N7 2.361(11) . ?
Na2 N81 2.436(3) . ?
Na2 N7A 2.50(3) . ?
Na2 N84 2.510(3) . ?
Na2 Zn2 3.1140(12) . ?
Na2 C83 3.128(4) . ?
Zn2 N7A 1.786(18) . ?
Zn2 C5A 1.955(14) . ?
Zn2 C5 2.009(7) . ?
Zn2 O6 2.016(2) . ?
Zn2 N7 2.038(8) . ?
C1 C11 1.519(4) . ?
C1 C13 1.528(4) . ?
C1 C12 1.531(4) . ?
C11 H11A 0.9800 . ?
C11 H11B 0.9800 . ?
C11 H11C 0.9800 . ?
C12 H12A 0.9800 . ?
C12 H12B 0.9800 . ?
C12 H12C 0.9800 . ?
C13 H13A 0.9800 . ?
C13 H13B 0.9800 . ?
C13 H13C 0.9800 . ?
O2 C21 1.316(3) . ?
C21 C22 1.375(4) . ?
C21 C213 1.478(4) . ?
C22 C23 1.442(4) . ?
C22 C27 1.453(4) . ?
C23 C24 1.353(4) . ?
C23 H63A 0.9500 . ?
C24 C25 1.523(5) . ?
C24 H64A 0.9500 . ?
C25 C26 1.516(5) . ?
C25 C20 1.545(5) . ?
C25 H25A 1.0000 . ?
C26 C27 1.335(4) . ?
C26 H66A 0.9500 . ?
C27 C28 1.473(4) . ?
C28 C29 1.384(4) . ?
C28 C213 1.410(4) . ?
C29 C210 1.386(4) . ?
C29 H69A 0.9500 . ?
C210 C211 1.378(4) . ?
C210 H61J 0.9500 . ?
C211 C212 1.377(4) . ?
C211 H61K 0.9500 . ?
C212 C213 1.372(4) . ?
C212 H61L 0.9500 . ?
C20 C215 1.521(5) . ?
C20 C216 1.536(5) . ?
C20 C214 1.547(5) . ?
C214 H61G 0.9800 . ?
C214 H61H 0.9800 . ?
C214 H61I 0.9800 . ?
C215 H61D 0.9800 . ?
C215 H61E 0.9800 . ?
C215 H61F 0.9800 . ?
C216 H61A 0.9800 . ?
C216 H61B 0.9800 . ?
C216 H61C 0.9800 . ?
N3 C35 1.485(4) . ?
N3 C31 1.496(4) . ?
C31 C311 1.520(4) . ?
C31 C32 1.530(4) . ?
C31 C312 1.545(4) . ?
C311 H71A 0.9800 . ?
C311 H71B 0.9800 . ?
C311 H71C 0.9800 . ?
C312 H71D 0.9800 . ?
C312 H71E 0.9800 . ?
C312 H71F 0.9800 . ?
C32 C33 1.509(5) . ?
C32 H72A 0.9900 . ?
C32 H72B 0.9900 . ?
C33 C34 1.522(5) . ?
C33 H73A 0.9900 . ?
C33 H73B 0.9900 . ?
C34 C35 1.529(4) . ?
C34 H74A 0.9900 . ?
C34 H74B 0.9900 . ?
C35 C351 1.526(4) . ?
C35 C352 1.547(4) . ?
C351 H75A 0.9800 . ?
C351 H75B 0.9800 . ?
C351 H75C 0.9800 . ?
C352 H75D 0.9800 . ?
C352 H75E 0.9800 . ?
C352 H75F 0.9800 . ?
N41 C411 1.445(4) . ?
N41 C42 1.462(4) . ?
N41 C412 1.480(4) . ?
C411 H81A 0.9800 . ?
C411 H81B 0.9800 . ?
C411 H81C 0.9800 . ?
C412 H81D 0.9800 . ?
C412 H81E 0.9800 . ?
C412 H81F 0.9800 . ?
C42 C43 1.487(4) . ?
C42 H82A 0.9900 . ?
C42 H82B 0.9900 . ?
C43 N44 1.463(4) . ?
C43 H83A 0.9900 . ?
C43 H83B 0.9900 . ?
N44 C442 1.454(4) . ?
N44 C441 1.467(4) . ?
C441 H84A 0.9800 . ?
C441 H84B 0.9800 . ?
C441 H84C 0.9800 . ?
C442 H84D 0.9800 . ?
C442 H84E 0.9800 . ?
C442 H84F 0.9800 . ?
C5 C51 1.516(6) . ?
C5 C53 1.524(6) . ?
C5 C52 1.546(8) . ?
C51 H51A 0.9800 . ?
C51 H51B 0.9800 . ?
C51 H51C 0.9800 . ?
C52 H52A 0.9800 . ?
C52 H52B 0.9800 . ?
C52 H52C 0.9800 . ?
C53 H53A 0.9800 . ?
C53 H53B 0.9800 . ?
C53 H53C 0.9800 . ?
O6 C61 1.323(4) . ?
C61 C62 1.371(5) . ?
C61 C613 1.466(4) . ?
C62 C63 1.431(5) . ?
C62 C67 1.461(4) . ?
C63 C64 1.323(5) . ?
C63 H23A 0.9500 . ?
C64 C65 1.520(5) . ?
C64 H24A 0.9500 . ?
C65 C66 1.508(5) . ?
C65 C60 1.533(5) . ?
C65 H65A 1.0000 . ?
C66 C67 1.336(4) . ?
C66 H26A 0.9500 . ?
C67 C68 1.469(4) . ?
C68 C69 1.384(4) . ?
C68 C613 1.400(4) . ?
C69 C610 1.383(4) . ?
C69 H29A 0.9500 . ?
C610 C611 1.380(4) . ?
C610 H21J 0.9500 . ?
C611 C612 1.383(4) . ?
C611 H21K 0.9500 . ?
C612 C613 1.369(4) . ?
C612 H21L 0.9500 . ?
C60 C616 1.521(5) . ?
C60 C615 1.527(4) . ?
C60 C614 1.547(4) . ?
C614 H21A 0.9800 . ?
C614 H21B 0.9800 . ?
C614 H21C 0.9800 . ?
C615 H21D 0.9800 . ?
C615 H21E 0.9800 . ?
C615 H21F 0.9800 . ?
C616 H21G 0.9800 . ?
C616 H21H 0.9800 . ?
C616 H21I 0.9800 . ?
N7 C71 1.473(6) . ?
N7 C75 1.503(6) . ?
C71 C72 1.543(6) . ?
C71 C711 1.552(6) . ?
C71 C712 1.562(6) . ?
C711 H31A 0.9800 . ?
C711 H31B 0.9800 . ?
C711 H31C 0.9800 . ?
C712 H31D 0.9800 . ?
C712 H31E 0.9800 . ?
C712 H31F 0.9800 . ?
C72 C73 1.463(5) . ?
C72 H32A 0.9900 . ?
C72 H32B 0.9900 . ?
C73 C74 1.556(6) . ?
C73 H33A 0.9900 . ?
C73 H33B 0.9900 . ?
C74 C75 1.533(6) . ?
C74 H34A 0.9900 . ?
C74 H34B 0.9900 . ?
C75 C752 1.509(6) . ?
C75 C751 1.513(6) . ?
C751 H35A 0.9800 . ?
C751 H35B 0.9800 . ?
C751 H35C 0.9800 . ?
C752 H35D 0.9800 . ?
C752 H35E 0.9800 . ?
C752 H35F 0.9800 . ?
N7A C100 1.488(9) . ?
N7A C104 1.499(9) . ?
C100 C106 1.520(9) . ?
C100 C105 1.526(9) . ?
C100 C101 1.553(9) . ?
C101 C102 1.498(10) . ?
C101 H10A 0.9900 . ?
C101 H10B 0.9900 . ?
C102 C103 1.548(9) . ?
C102 H10C 0.9900 . ?
C102 H10D 0.9900 . ?
C103 C104 1.550(9) . ?
C103 H10E 0.9900 . ?
C103 H10F 0.9900 . ?
C104 C107 1.552(9) . ?
C104 C108 1.554(8) . ?
C105 H10G 0.9800 . ?
C105 H10H 0.9800 . ?
C105 H10I 0.9800 . ?
C106 H10J 0.9800 . ?
C106 H10K 0.9800 . ?
C106 H10L 0.9800 . ?
C107 H10M 0.9800 . ?
C107 H10N 0.9800 . ?
C107 H10O 0.9800 . ?
C108 H10P 0.9800 . ?
C108 H10Q 0.9800 . ?
C108 H10R 0.9800 . ?
N81 C812 1.446(4) . ?
N81 C811 1.460(2) . ?
N81 C82 1.463(4) . ?
C811 H41A 0.9799 . ?
C811 H41B 0.9800 . ?
C811 H41C 0.9798 . ?
C812 H41D 0.9800 . ?
C812 H41E 0.9800 . ?
C812 H41F 0.9800 . ?
C82 C83 1.445(5) . ?
C82 H42A 0.9900 . ?
C82 H42B 0.9900 . ?
C83 N84 1.470(5) . ?
C83 H43A 0.9900 . ?
C83 H43B 0.9900 . ?
N84 C841 1.438(4) . ?
N84 C842 1.465(4) . ?
C841 H44A 0.9800 . ?
C841 H44B 0.9800 . ?
C841 H44C 0.9800 . ?
C842 H44D 0.9800 . ?
C842 H44E 0.9800 . ?
C842 H44F 0.9800 . ?
C5A C52A 1.510(9) . ?
C5A C53A 1.530(10) . ?
C5A C51A 1.531(9) . ?
C51A H51D 0.9800 . ?
C51A H51E 0.9800 . ?
C51A H51F 0.9800 . ?
C52A H52D 0.9800 . ?
C52A H52E 0.9800 . ?
C52A H52F 0.9800 . ?
C53A H53D 0.9800 . ?
C53A H53E 0.9800 . ?
C53A H53F 0.9800 . ?

loop_
_geom_torsion_atom_site_label_1
_geom_torsion_atom_site_label_2
_geom_torsion_atom_site_label_3
_geom_torsion_atom_site_label_4
_geom_torsion
_geom_torsion_site_symmetry_1
_geom_torsion_site_symmetry_2
_geom_torsion_site_symmetry_3
_geom_torsion_site_symmetry_4
_geom_torsion_publ_flag
N3 Zn1 C1 C11 -135.4(3) . . . . ?
O2 Zn1 C1 C11 41.7(3) . . . . ?
N3 Zn1 C1 C13 -14.8(4) . . . . ?
O2 Zn1 C1 C13 162.4(2) . . . . ?
N3 Zn1 C1 C12 104.9(3) . . . . ?
O2 Zn1 C1 C12 -77.9(2) . . . . ?
N3 Zn1 O2 C21 178.1(3) . . . . ?
C1 Zn1 O2 C21 -0.4(3) . . . . ?
N3 Zn1 O2 Na1 -2.26(11) . . . . ?
C1 Zn1 O2 Na1 179.26(12) . . . . ?
N3 Na1 O2 C21 -178.6(3) . . . . ?
N41 Na1 O2 C21 49.1(3) . . . . ?
N44 Na1 O2 C21 -33.8(3) . . . . ?
C42 Na1 O2 C21 20.8(3) . . . . ?
N3 Na1 O2 Zn1 1.83(9) . . . . ?
N41 Na1 O2 Zn1 -130.45(10) . . . . ?
N44 Na1 O2 Zn1 146.65(10) . . . . ?
C42 Na1 O2 Zn1 -158.83(9) . . . . ?
Zn1 O2 C21 C22 82.5(4) . . . . ?
Na1 O2 C21 C22 -97.0(4) . . . . ?
Zn1 O2 C21 C213 -97.7(3) . . . . ?
Na1 O2 C21 C213 82.8(4) . . . . ?
O2 C21 C22 C23 -8.7(6) . . . . ?
C213 C21 C22 C23 171.5(3) . . . . ?
O2 C21 C22 C27 177.2(3) . . . . ?
C213 C21 C22 C27 -2.6(4) . . . . ?
C21 C22 C23 C24 -178.9(3) . . . . ?
C27 C22 C23 C24 -5.1(5) . . . . ?
C22 C23 C24 C25 -6.0(6) . . . . ?
C23 C24 C25 C26 14.8(5) . . . . ?
C23 C24 C25 C20 -110.5(4) . . . . ?
C24 C25 C26 C27 -13.7(5) . . . . ?
C20 C25 C26 C27 111.4(4) . . . . ?
C25 C26 C27 C22 4.1(5) . . . . ?
C25 C26 C27 C28 -177.1(3) . . . . ?
C21 C22 C27 C26 -178.8(3) . . . . ?
C23 C22 C27 C26 6.1(5) . . . . ?
C21 C22 C27 C28 2.2(4) . . . . ?
C23 C22 C27 C28 -172.9(3) . . . . ?
C26 C27 C28 C29 -0.2(6) . . . . ?
C22 C27 C28 C29 178.7(3) . . . . ?
C26 C27 C28 C213 -179.8(3) . . . . ?
C22 C27 C28 C213 -0.9(3) . . . . ?
C213 C28 C29 C210 1.6(4) . . . . ?
C27 C28 C29 C210 -178.0(3) . . . . ?
C28 C29 C210 C211 -0.5(5) . . . . ?
C29 C210 C211 C212 -0.5(5) . . . . ?
C210 C211 C212 C213 0.3(5) . . . . ?
C211 C212 C213 C28 0.9(5) . . . . ?
C211 C212 C213 C21 179.0(3) . . . . ?
C29 C28 C213 C212 -1.8(4) . . . . ?
C27 C28 C213 C212 177.9(3) . . . . ?
C29 C28 C213 C21 179.7(3) . . . . ?
C27 C28 C213 C21 -0.7(3) . . . . ?
O2 C21 C213 C212 3.9(5) . . . . ?
C22 C21 C213 C212 -176.3(3) . . . . ?
O2 C21 C213 C28 -177.8(3) . . . . ?
C22 C21 C213 C28 2.0(3) . . . . ?
C26 C25 C20 C215 171.6(3) . . . . ?
C24 C25 C20 C215 -63.5(4) . . . . ?
C26 C25 C20 C216 51.5(4) . . . . ?
C24 C25 C20 C216 176.4(3) . . . . ?
C26 C25 C20 C214 -68.5(4) . . . . ?
C24 C25 C20 C214 56.3(4) . . . . ?
C1 Zn1 N3 C35 65.1(3) . . . . ?
O2 Zn1 N3 C35 -112.3(2) . . . . ?
C1 Zn1 N3 C31 -70.7(3) . . . . ?
O2 Zn1 N3 C31 111.9(2) . . . . ?
C1 Zn1 N3 Na1 179.4(2) . . . . ?
O2 Zn1 N3 Na1 2.06(10) . . . . ?
O2 Na1 N3 C35 112.96(19) . . . . ?
N41 Na1 N3 C35 -145.09(19) . . . . ?
N44 Na1 N3 C35 -15.0(3) . . . . ?
C42 Na1 N3 C35 -136.5(3) . . . . ?
O2 Na1 N3 C31 -116.79(19) . . . . ?
N41 Na1 N3 C31 -14.8(2) . . . . ?
N44 Na1 N3 C31 115.2(2) . . . . ?
C42 Na1 N3 C31 -6.3(4) . . . . ?
O2 Na1 N3 Zn1 -1.88(9) . . . . ?
N41 Na1 N3 Zn1 100.06(13) . . . . ?
N44 Na1 N3 Zn1 -129.88(14) . . . . ?
C42 Na1 N3 Zn1 108.6(3) . . . . ?
C35 N3 C31 C311 -164.0(2) . . . . ?
Zn1 N3 C31 C311 -30.0(3) . . . . ?
Na1 N3 C31 C311 68.4(2) . . . . ?
C35 N3 C31 C32 -44.8(3) . . . . ?
Zn1 N3 C31 C32 89.2(3) . . . . ?
Na1 N3 C31 C32 -172.4(2) . . . . ?
C35 N3 C31 C312 78.2(3) . . . . ?
Zn1 N3 C31 C312 -147.8(2) . . . . ?
Na1 N3 C31 C312 -49.5(3) . . . . ?
N3 C31 C32 C33 50.8(4) . . . . ?
C311 C31 C32 C33 169.1(3) . . . . ?
C312 C31 C32 C33 -74.0(4) . . . . ?
C31 C32 C33 C34 -56.6(4) . . . . ?
C32 C33 C34 C35 56.0(4) . . . . ?
C31 N3 C35 C351 162.8(3) . . . . ?
Zn1 N3 C35 C351 28.5(3) . . . . ?
Na1 N3 C35 C351 -71.6(3) . . . . ?
C31 N3 C35 C34 44.5(3) . . . . ?
Zn1 N3 C35 C34 -89.8(3) . . . . ?
Na1 N3 C35 C34 170.0(2) . . . . ?
C31 N3 C35 C352 -80.4(3) . . . . ?
Zn1 N3 C35 C352 145.3(2) . . . . ?
Na1 N3 C35 C352 45.2(3) . . . . ?
C33 C34 C35 N3 -49.9(4) . . . . ?
C33 C34 C35 C351 -167.9(3) . . . . ?
C33 C34 C35 C352 76.9(4) . . . . ?
O2 Na1 N41 C411 142.3(2) . . . . ?
N3 Na1 N41 C411 52.6(3) . . . . ?
N44 Na1 N41 C411 -98.1(3) . . . . ?
C42 Na1 N41 C411 -121.1(3) . . . . ?
O2 Na1 N41 C42 -96.6(2) . . . . ?
N3 Na1 N41 C42 173.67(18) . . . . ?
N44 Na1 N41 C42 23.02(19) . . . . ?
O2 Na1 N41 C412 18.9(3) . . . . ?
N3 Na1 N41 C412 -70.8(3) . . . . ?
N44 Na1 N41 C412 138.6(2) . . . . ?
C42 Na1 N41 C412 115.5(3) . . . . ?
C411 N41 C42 C43 74.9(4) . . . . ?
C412 N41 C42 C43 -164.6(3) . . . . ?
Na1 N41 C42 C43 -51.2(3) . . . . ?
C411 N41 C42 Na1 126.1(3) . . . . ?
C412 N41 C42 Na1 -113.4(3) . . . . ?
O2 Na1 C42 N41 91.9(2) . . . . ?
N3 Na1 C42 N41 -13.7(4) . . . . ?
N44 Na1 C42 N41 -150.8(2) . . . . ?
O2 Na1 C42 C43 -134.4(2) . . . . ?
N3 Na1 C42 C43 120.0(3) . . . . ?
N41 Na1 C42 C43 133.8(3) . . . . ?
N44 Na1 C42 C43 -17.08(18) . . . . ?
N41 C42 C43 N44 62.9(4) . . . . ?
Na1 C42 C43 N44 25.6(3) . . . . ?
C42 C43 N44 C442 -164.0(3) . . . . ?
C42 C43 N44 C441 76.6(4) . . . . ?
C42 C43 N44 Na1 -33.3(3) . . . . ?
O2 Na1 N44 C442 -131.2(2) . . . . ?
N3 Na1 N44 C442 -16.8(3) . . . . ?
N41 Na1 N44 C442 128.2(2) . . . . ?
C42 Na1 N44 C442 141.5(3) . . . . ?
O2 Na1 N44 C43 105.1(2) . . . . ?
N3 Na1 N44 C43 -140.5(2) . . . . ?
N41 Na1 N44 C43 4.5(2) . . . . ?
C42 Na1 N44 C43 17.74(19) . . . . ?
O2 Na1 N44 C441 -10.2(2) . . . . ?
N3 Na1 N44 C441 104.2(2) . . . . ?
N41 Na1 N44 C441 -110.8(2) . . . . ?
C42 Na1 N44 C441 -97.6(2) . . . . ?
N7A Zn2 C5 C51 -151.5(8) . . . . ?
C5A Zn2 C5 C51 -63(2) . . . . ?
O6 Zn2 C5 C51 45.2(5) . . . . ?
N7 Zn2 C5 C51 -135.5(5) . . . . ?
N7A Zn2 C5 C53 88.3(9) . . . . ?
C5A Zn2 C5 C53 177(2) . . . . ?
O6 Zn2 C5 C53 -75.0(5) . . . . ?
N7 Zn2 C5 C53 104.3(6) . . . . ?
N7A Zn2 C5 C52 -33.2(11) . . . . ?
C5A Zn2 C5 C52 55(2) . . . . ?
O6 Zn2 C5 C52 163.5(8) . . . . ?
N7 Zn2 C5 C52 -17.2(10) . . . . ?
N7A Zn2 O6 C61 -170.6(5) . . . . ?
C5A Zn2 O6 C61 14.8(5) . . . . ?
C5 Zn2 O6 C61 0.0(3) . . . . ?
N7 Zn2 O6 C61 -179.7(3) . . . . ?
N7A Zn2 O6 Na2 9.6(4) . . . . ?
C5A Zn2 O6 Na2 -165.0(4) . . . . ?
C5 Zn2 O6 Na2 -179.81(18) . . . . ?
N7 Zn2 O6 Na2 0.54(18) . . . . ?
N7 Na2 O6 C61 179.8(3) . . . . ?
N81 Na2 O6 C61 40.1(3) . . . . ?
N7A Na2 O6 C61 173.2(4) . . . . ?
N84 Na2 O6 C61 -45.7(3) . . . . ?
C83 Na2 O6 C61 -15.2(3) . . . . ?
N7 Na2 O6 Zn2 -0.47(15) . . . . ?
N81 Na2 O6 Zn2 -140.16(10) . . . . ?
N7A Na2 O6 Zn2 -7.0(3) . . . . ?
N84 Na2 O6 Zn2 134.10(11) . . . . ?
C83 Na2 O6 Zn2 164.52(12) . . . . ?
Zn2 O6 C61 C62 83.9(4) . . . . ?
Na2 O6 C61 C62 -96.4(4) . . . . ?
Zn2 O6 C61 C613 -97.4(3) . . . . ?
Na2 O6 C61 C613 82.2(4) . . . . ?
O6 C61 C62 C63 -4.5(6) . . . . ?
C613 C61 C62 C63 176.7(4) . . . . ?
O6 C61 C62 C67 178.5(3) . . . . ?
C613 C61 C62 C67 -0.3(4) . . . . ?
C61 C62 C63 C64 -177.8(4) . . . . ?
C67 C62 C63 C64 -1.0(5) . . . . ?
C62 C63 C64 C65 -2.3(6) . . . . ?
C63 C64 C65 C66 5.6(5) . . . . ?
C63 C64 C65 C60 -120.9(4) . . . . ?
C64 C65 C66 C67 -6.2(5) . . . . ?
C60 C65 C66 C67 121.2(4) . . . . ?
C65 C66 C67 C62 3.8(6) . . . . ?
C65 C66 C67 C68 -178.8(3) . . . . ?
C61 C62 C67 C66 177.8(3) . . . . ?
C63 C62 C67 C66 0.2(5) . . . . ?
C61 C62 C67 C68 -0.2(4) . . . . ?
C63 C62 C67 C68 -177.7(3) . . . . ?
C66 C67 C68 C69 2.9(6) . . . . ?
C62 C67 C68 C69 -179.3(3) . . . . ?
C66 C67 C68 C613 -177.1(4) . . . . ?
C62 C67 C68 C613 0.6(3) . . . . ?
C613 C68 C69 C610 0.7(5) . . . . ?
C67 C68 C69 C610 -179.3(3) . . . . ?
C68 C69 C610 C611 1.1(5) . . . . ?
C69 C610 C611 C612 -1.5(5) . . . . ?
C610 C611 C612 C613 0.0(5) . . . . ?
C611 C612 C613 C68 1.8(5) . . . . ?
C611 C612 C613 C61 -179.9(3) . . . . ?
C69 C68 C613 C612 -2.2(5) . . . . ?
C67 C68 C613 C612 177.9(3) . . . . ?
C69 C68 C613 C61 179.1(3) . . . . ?
C67 C68 C613 C61 -0.8(3) . . . . ?
O6 C61 C613 C612 3.4(5) . . . . ?
C62 C61 C613 C612 -177.7(3) . . . . ?
O6 C61 C613 C68 -178.2(3) . . . . ?
C62 C61 C613 C68 0.7(4) . . . . ?
C66 C65 C60 C616 59.4(4) . . . . ?
C64 C65 C60 C616 -174.3(3) . . . . ?
C66 C65 C60 C615 179.7(3) . . . . ?
C64 C65 C60 C615 -54.0(4) . . . . ?
C66 C65 C60 C614 -60.1(4) . . . . ?
C64 C65 C60 C614 66.2(4) . . . . ?
N7A Zn2 N7 C71 9(6) . . . . ?
C5A Zn2 N7 C71 -82.1(8) . . . . ?
C5 Zn2 N7 C71 -59.6(8) . . . . ?
O6 Zn2 N7 C71 119.8(6) . . . . ?
N7A Zn2 N7 C75 140(7) . . . . ?
C5A Zn2 N7 C75 48.8(10) . . . . ?
C5 Zn2 N7 C75 71.3(7) . . . . ?
O6 Zn2 N7 C75 -109.3(6) . . . . ?
N7A Zn2 N7 Na2 -112(7) . . . . ?
C5A Zn2 N7 Na2 157.6(6) . . . . ?
C5 Zn2 N7 Na2 -179.9(4) . . . . ?
O6 Zn2 N7 Na2 -0.51(17) . . . . ?
O6 Na2 N7 C71 -109.9(4) . . . . ?
N81 Na2 N7 C71 1.4(6) . . . . ?
N7A Na2 N7 C71 -65(3) . . . . ?
N84 Na2 N7 C71 126.5(4) . . . . ?
C83 Na2 N7 C71 110.7(5) . . . . ?
O6 Na2 N7 C75 115.5(5) . . . . ?
N81 Na2 N7 C75 -133.2(4) . . . . ?
N7A Na2 N7 C75 160(4) . . . . ?
N84 Na2 N7 C75 -8.1(6) . . . . ?
C83 Na2 N7 C75 -23.8(9) . . . . ?
O6 Na2 N7 Zn2 0.46(15) . . . . ?
N81 Na2 N7 Zn2 111.8(3) . . . . ?
N7A Na2 N7 Zn2 45(4) . . . . ?
N84 Na2 N7 Zn2 -123.12(17) . . . . ?
C83 Na2 N7 Zn2 -138.9(5) . . . . ?
C75 N7 C71 C72 -45.5(9) . . . . ?
Zn2 N7 C71 C72 84.0(6) . . . . ?
Na2 N7 C71 C72 -176.0(4) . . . . ?
C75 N7 C71 C711 -165.8(6) . . . . ?
Zn2 N7 C71 C711 -36.3(7) . . . . ?
Na2 N7 C71 C711 63.7(6) . . . . ?
C75 N7 C71 C712 83.3(9) . . . . ?
Zn2 N7 C71 C712 -147.2(5) . . . . ?
Na2 N7 C71 C712 -47.2(6) . . . . ?
N7 C71 C72 C73 50.5(6) . . . . ?
C711 C71 C72 C73 170.9(4) . . . . ?
C712 C71 C72 C73 -78.1(7) . . . . ?
C71 C72 C73 C74 -54.1(6) . . . . ?
C72 C73 C74 C75 53.4(7) . . . . ?
C71 N7 C75 C752 166.2(7) . . . . ?
Zn2 N7 C75 C752 39.7(8) . . . . ?
Na2 N7 C75 C752 -58.0(6) . . . . ?
C71 N7 C75 C751 -80.2(9) . . . . ?
Zn2 N7 C75 C751 153.3(5) . . . . ?
Na2 N7 C75 C751 55.6(6) . . . . ?
C71 N7 C75 C74 43.9(9) . . . . ?
Zn2 N7 C75 C74 -82.6(6) . . . . ?
Na2 N7 C75 C74 179.7(4) . . . . ?
C73 C74 C75 N7 -46.4(7) . . . . ?
C73 C74 C75 C752 -167.6(5) . . . . ?
C73 C74 C75 C751 78.7(6) . . . . ?
C5A Zn2 N7A C100 -85.9(18) . . . . ?
C5 Zn2 N7A C100 -63(2) . . . . ?
O6 Zn2 N7A C100 102.0(18) . . . . ?
N7 Zn2 N7A C100 172(8) . . . . ?
C5A Zn2 N7A C104 58.7(18) . . . . ?
C5 Zn2 N7A C104 81.9(13) . . . . ?
O6 Zn2 N7A C104 -113.3(14) . . . . ?
N7 Zn2 N7A C104 -43(5) . . . . ?
C5A Zn2 N7A Na2 163.6(7) . . . . ?
C5 Zn2 N7A Na2 -173.3(4) . . . . ?
O6 Zn2 N7A Na2 -8.5(4) . . . . ?
N7 Zn2 N7A Na2 61(6) . . . . ?
O6 Na2 N7A C100 -116.8(8) . . . . ?
N7 Na2 N7A C100 109(4) . . . . ?
N81 Na2 N7A C100 -12.9(12) . . . . ?
N84 Na2 N7A C100 123.1(6) . . . . ?
C83 Na2 N7A C100 102.4(16) . . . . ?
O6 Na2 N7A C104 120.0(9) . . . . ?
N7 Na2 N7A C104 -14(3) . . . . ?
N81 Na2 N7A C104 -136.0(6) . . . . ?
N84 Na2 N7A C104 -0.1(13) . . . . ?
C83 Na2 N7A C104 -21(3) . . . . ?
O6 Na2 N7A Zn2 7.9(3) . . . . ?
N7 Na2 N7A Zn2 -126(4) . . . . ?
N81 Na2 N7A Zn2 111.9(5) . . . . ?
N84 Na2 N7A Zn2 -112.1(5) . . . . ?
C83 Na2 N7A Zn2 -132.8(16) . . . . ?
C104 N7A C100 C106 171.3(16) . . . . ?
Zn2 N7A C100 C106 -46(2) . . . . ?
Na2 N7A C100 C106 57.0(11) . . . . ?
C104 N7A C100 C105 -70(2) . . . . ?
Zn2 N7A C100 C105 73.0(18) . . . . ?
Na2 N7A C100 C105 175.9(8) . . . . ?
C104 N7A C100 C101 47(2) . . . . ?
Zn2 N7A C100 C101 -170.5(16) . . . . ?
Na2 N7A C100 C101 -67.7(12) . . . . ?
N7A C100 C101 C102 -44(2) . . . . ?
C106 C100 C101 C102 -164.0(14) . . . . ?
C105 C100 C101 C102 77.2(18) . . . . ?
C100 C101 C102 C103 51(2) . . . . ?
C101 C102 C103 C104 -54.6(15) . . . . ?
C100 N7A C104 C103 -53(2) . . . . ?
Zn2 N7A C104 C103 159.8(11) . . . . ?
Na2 N7A C104 C103 62.9(10) . . . . ?
C100 N7A C104 C107 177.4(16) . . . . ?
Zn2 N7A C104 C107 30.4(17) . . . . ?
Na2 N7A C104 C107 -66.6(11) . . . . ?
C100 N7A C104 C108 66(2) . . . . ?
Zn2 N7A C104 C108 -81.5(13) . . . . ?
Na2 N7A C104 C108 -178.5(6) . . . . ?
C102 C103 C104 N7A 52.5(15) . . . . ?
C102 C103 C104 C107 176.3(11) . . . . ?
C102 C103 C104 C108 -69.7(11) . . . . ?
O6 Na2 N81 C812 113.9(3) . . . . ?
N7 Na2 N81 C812 13.3(4) . . . . ?
N7A Na2 N81 C812 25.2(6) . . . . ?
N84 Na2 N81 C812 -128.3(3) . . . . ?
C83 Na2 N81 C812 -140.6(3) . . . . ?
O6 Na2 N81 C811 -5.55(16) . . . . ?
N7 Na2 N81 C811 -106.2(3) . . . . ?
N7A Na2 N81 C811 -94.3(6) . . . . ?
N84 Na2 N81 C811 112.22(14) . . . . ?
C83 Na2 N81 C811 99.93(16) . . . . ?
O6 Na2 N81 C82 -122.0(2) . . . . ?
N7 Na2 N81 C82 137.4(3) . . . . ?
N7A Na2 N81 C82 149.3(6) . . . . ?
N84 Na2 N81 C82 -4.2(2) . . . . ?
C83 Na2 N81 C82 -16.5(2) . . . . ?
C812 N81 C82 C83 162.7(4) . . . . ?
C811 N81 C82 C83 -77.8(4) . . . . ?
Na2 N81 C82 C83 32.2(4) . . . . ?
N81 C82 C83 N84 -60.9(5) . . . . ?
N81 C82 C83 Na2 -24.0(3) . . . . ?
O6 Na2 C83 C82 113.6(3) . . . . ?
N7 Na2 C83 C82 -111.4(6) . . . . ?
N81 Na2 C83 C82 16.4(2) . . . . ?
N7A Na2 C83 C82 -108.5(18) . . . . ?
N84 Na2 C83 C82 -137.1(4) . . . . ?
O6 Na2 C83 N84 -109.3(2) . . . . ?
N7 Na2 C83 N84 25.7(7) . . . . ?
N81 Na2 C83 N84 153.4(3) . . . . ?
N7A Na2 C83 N84 28.5(18) . . . . ?
C82 C83 N84 C841 -76.9(4) . . . . ?
Na2 C83 N84 C841 -125.0(3) . . . . ?
C82 C83 N84 C842 164.4(4) . . . . ?
Na2 C83 N84 C842 116.2(3) . . . . ?
C82 C83 N84 Na2 48.1(4) . . . . ?
O6 Na2 N84 C841 -154.1(3) . . . . ?
N7 Na2 N84 C841 -46.9(4) . . . . ?
N81 Na2 N84 C841 99.9(3) . . . . ?
N7A Na2 N84 C841 -49.9(7) . . . . ?
C83 Na2 N84 C841 120.8(4) . . . . ?
O6 Na2 N84 C842 -27.8(3) . . . . ?
N7 Na2 N84 C842 79.4(4) . . . . ?
N81 Na2 N84 C842 -133.8(3) . . . . ?
N7A Na2 N84 C842 76.4(7) . . . . ?
C83 Na2 N84 C842 -112.8(4) . . . . ?
O6 Na2 N84 C83 85.0(2) . . . . ?
N7 Na2 N84 C83 -167.7(3) . . . . ?
N81 Na2 N84 C83 -20.9(2) . . . . ?
N7A Na2 N84 C83 -170.7(7) . . . . ?
N7A Zn2 C5A C52A -111.6(12) . . . . ?
C5 Zn2 C5A C52A 138(3) . . . . ?
O6 Zn2 C5A C52A 59.5(10) . . . . ?
N7 Zn2 C5A C52A -95.5(11) . . . . ?
N7A Zn2 C5A C53A 23(2) . . . . ?
C5 Zn2 C5A C53A -88(3) . . . . ?
O6 Zn2 C5A C53A -166.0(18) . . . . ?
N7 Zn2 C5A C53A 39(2) . . . . ?
N7A Zn2 C5A C51A 129.5(10) . . . . ?
C5 Zn2 C5A C51A 18.7(17) . . . . ?
O6 Zn2 C5A C51A -59.5(9) . . . . ?
N7 Zn2 C5A C51A 145.6(8) . . . . ?
